data_2213984
loop_
_publ_author_name
'Cole, Jacqueline M.'
'Ilieva, Dora'

_publ_section_title
;
 <i>C</i>-type CeP~3~O~9~
;
_journal_coeditor_code WM2096
_journal_issue 6
_journal_name_full 'Acta Crystallographica Section E'
_journal_page_first i138
_journal_page_last i139
_journal_paper_doi 10.1107/S1600536807020703
_journal_volume 63
_journal_year 2007
_chemical_formula_iupac 'Ce P3 O9'
_chemical_formula_structural 'Ce (P3 O9)'
_chemical_formula_sum 'Ce O9 P3'
_chemical_formula_weight 377.03
_chemical_name_common 'Cerium metaphosphate'
_chemical_name_systematic 'Cerium catena-polyphosphate'
_space_group_IT_number 20
_symmetry_cell_setting orthorhombic
_symmetry_space_group_name_Hall 'C 2c 2'
_symmetry_space_group_name_H-M 'C 2 2 21'
_atom_sites_solution_primary direct
_atom_sites_solution_secondary difmap
_audit_creation_method SHELXL-97
_cell_angle_alpha 90.00
_cell_angle_beta 90.00
_cell_angle_gamma 90.00
_cell_formula_units_Z 4
_cell_length_a 11.236(2)
_cell_length_b 8.6110(17)
_cell_length_c 7.3458(15)
_cell_measurement_reflns_used 1840
_cell_measurement_temperature 180(2)
_cell_measurement_theta_max 27.485
_cell_measurement_theta_min 0.998
_cell_volume 710.7(2)
_computing_cell_refinement 'SCALEPACK (Otwinowski & Minor, 1997)'
_computing_data_collection 'COLLECT (Nonius, 1998)'
_computing_data_reduction 'SCALEPACK and DENZO (Otwinowski & Minor, 1997)'
_computing_molecular_graphics 'ATOMS (Dowty, 2006)'
_computing_publication_material SHELXL97
_computing_structure_refinement 'SHELXL97 (Sheldrick, 1997)'
_computing_structure_solution 'SHELXS97 (Sheldrick, 1997)'
_diffrn_ambient_temperature 180(2)
_diffrn_measured_fraction_theta_full 0.918
_diffrn_measured_fraction_theta_max 0.918
_diffrn_measurement_device_type 'Nonius Kappa-CCD'
_diffrn_measurement_method \f
_diffrn_radiation_monochromator graphite
_diffrn_radiation_source 'fine-focus sealed tube'
_diffrn_radiation_type MoK\a
_diffrn_radiation_wavelength 0.71073
_diffrn_reflns_av_R_equivalents 0.0371
_diffrn_reflns_av_sigmaI/netI 0.0590
_diffrn_reflns_limit_h_max 14
_diffrn_reflns_limit_h_min -10
_diffrn_reflns_limit_k_max 10
_diffrn_reflns_limit_k_min -10
_diffrn_reflns_limit_l_max 9
_diffrn_reflns_limit_l_min -9
_diffrn_reflns_number 1045
_diffrn_reflns_theta_full 27.43
_diffrn_reflns_theta_max 27.43
_diffrn_reflns_theta_min 4.07
_diffrn_standards_number 0
_exptl_absorpt_coefficient_mu 7.104
_exptl_absorpt_correction_T_max 0.700
_exptl_absorpt_correction_T_min 0.461
_exptl_absorpt_correction_type multi-scan
_exptl_absorpt_process_details '(SORTAV; Blessing, 1995)'
_exptl_crystal_colour 'translucent white'
_exptl_crystal_density_diffrn 3.524
_exptl_crystal_density_method 'not measured'
_exptl_crystal_description 'trianglar plate'
_exptl_crystal_F_000 700
_exptl_crystal_size_max 0.15
_exptl_crystal_size_mid 0.10
_exptl_crystal_size_min 0.05
_refine_diff_density_max 0.782
_refine_diff_density_min -1.377
_refine_ls_abs_structure_details 'Flack (1983), 198 Friedel pairs'
_refine_ls_abs_structure_Flack -0.06(3)
_refine_ls_extinction_method none
_refine_ls_goodness_of_fit_ref 1.053
_refine_ls_matrix_type full
_refine_ls_number_parameters 61
_refine_ls_number_reflns 686
_refine_ls_number_restraints 0
_refine_ls_restrained_S_all 1.053
_refine_ls_R_factor_all 0.0270
_refine_ls_R_factor_gt 0.0252
_refine_ls_shift/su_max 0.000
_refine_ls_shift/su_mean 0.000
_refine_ls_structure_factor_coef Fsqd
_refine_ls_weighting_details 'w=1/[\s^2^(Fo^2^)+0.1886P] where P=(Fo^2^+2Fc^2^)/3'
_refine_ls_weighting_scheme calc
_refine_ls_wR_factor_gt 0.0541
_refine_ls_wR_factor_ref 0.0551
_reflns_number_gt 658
_reflns_number_total 686
_reflns_threshold_expression I>2\s(I)
_cod_data_source_file wm2096.cif
_cod_data_source_block I
_cod_database_code 2213984
_cod_database_fobs_code 2213984

loop_
_symmetry_equiv_pos_as_xyz
'x, y, z'
'-x, -y, z+1/2'
'-x, y, -z+1/2'
'x, -y, -z'
'x+1/2, y+1/2, z'
'-x+1/2, -y+1/2, z+1/2'
'-x+1/2, y+1/2, -z+1/2'
'x+1/2, -y+1/2, -z'

loop_
_atom_site_type_symbol
_atom_site_label
_atom_site_fract_x
_atom_site_fract_y
_atom_site_fract_z
_atom_site_U_iso_or_equiv
_atom_site_adp_type
_atom_site_calc_flag
_atom_site_refinement_flags
_atom_site_occupancy
Ce Ce1 1.0000 0.62768(4) 0.2500 0.00805(15) Uani d S 1
P P1 1.0000 0.2484(2) 0.2500 0.0085(3) Uani d S 1
P P2 0.82530(12) 0.9927(2) 0.20267(15) 0.0104(3) Uani d . 1
O O1 0.6957(3) 0.0244(5) 0.2102(4) 0.0158(9) Uani d . 1
O O2 0.8732(4) 0.8506(5) 0.2873(5) 0.0195(11) Uani d . 1
O O3 0.8751(4) 1.0000 1.0000 0.0168(12) Uani d S 1
O O4 0.0185(3) 0.3450(4) 0.4175(4) 0.0111(9) Uani d . 1
O O5 0.8915(4) 0.1381(4) 0.2904(5) 0.0158(10) Uani d . 1

loop_
_atom_site_aniso_label
_atom_site_aniso_U_11
_atom_site_aniso_U_22
_atom_site_aniso_U_33
_atom_site_aniso_U_12
_atom_site_aniso_U_13
_atom_site_aniso_U_23
Ce1 0.0117(2) 0.0098(2) 0.0026(2) 0.000 0.00012(17) 0.000
P1 0.0136(8) 0.0098(7) 0.0022(7) 0.000 -0.0010(9) 0.000
P2 0.0135(7) 0.0118(6) 0.0059(6) 0.0002(7) 0.0005(4) -0.0015(6)
O1 0.0138(19) 0.023(2) 0.011(2) 0.0011(19) 0.0020(14) -0.0009(18)
O2 0.025(2) 0.0152(19) 0.018(3) 0.0050(18) 0.0039(17) -0.0012(18)
O3 0.016(3) 0.033(3) 0.002(2) 0.000 0.000 -0.002(3)
O4 0.016(2) 0.0145(15) 0.0026(16) 0.0024(18) -0.0027(15) 0.0005(12)
O5 0.019(2) 0.023(2) 0.006(2) -0.005(2) 0.0039(15) -0.0044(17)

loop_
_atom_type_symbol
_atom_type_description
_atom_type_scat_dispersion_real
_atom_type_scat_dispersion_imag
_atom_type_scat_source
O O 0.0106 0.0060 'International Tables Vol C Tables 4.2.6.8 and 6.1.1.4'
P P 0.1023 0.0942 'International Tables Vol C Tables 4.2.6.8 and 6.1.1.4'
Ce Ce -0.2486 2.6331 'International Tables Vol C Tables 4.2.6.8 and 6.1.1.4'

loop_
_geom_angle_atom_site_label_1
_geom_angle_atom_site_label_2
_geom_angle_atom_site_label_3
_geom_angle_site_symmetry_1
_geom_angle_site_symmetry_3
_geom_angle
O1 Ce1 O1 7_655 5 136.3(2)
O1 Ce1 O2 7_655 3_755 148.83(16)
O1 Ce1 O2 5 3_755 74.81(14)
O1 Ce1 O2 7_655 . 74.81(14)
O1 Ce1 O2 5 . 148.83(16)
O2 Ce1 O2 3_755 . 74.2(2)
O1 Ce1 O4 7_655 2_664 94.56(11)
O1 Ce1 O4 5 2_664 89.52(12)
O2 Ce1 O4 3_755 2_664 82.00(12)
O2 Ce1 O4 . 2_664 89.25(13)
O1 Ce1 O4 7_655 4_666 89.52(12)
O1 Ce1 O4 5 4_666 94.56(11)
O2 Ce1 O4 3_755 4_666 89.25(13)
O2 Ce1 O4 . 4_666 82.00(12)
O4 Ce1 O4 2_664 4_666 169.05(16)
O1 Ce1 O4 7_655 3_655 69.77(12)
O1 Ce1 O4 5 3_655 71.56(13)
O2 Ce1 O4 3_755 3_655 134.71(13)
O2 Ce1 O4 . 3_655 135.74(13)
O4 Ce1 O4 2_664 3_655 68.42(12)
O4 Ce1 O4 4_666 3_655 122.52(8)
O1 Ce1 O4 7_655 1_655 71.56(13)
O1 Ce1 O4 5 1_655 69.77(12)
O2 Ce1 O4 3_755 1_655 135.74(13)
O2 Ce1 O4 . 1_655 134.71(13)
O4 Ce1 O4 2_664 1_655 122.52(8)
O4 Ce1 O4 4_666 1_655 68.42(12)
O4 Ce1 O4 3_655 1_655 54.29(12)
O1 Ce1 P1 7_655 . 68.16(11)
O1 Ce1 P1 5 . 68.16(11)
O2 Ce1 P1 3_755 . 142.91(11)
O2 Ce1 P1 . . 142.91(11)
O4 Ce1 P1 2_664 . 95.47(8)
O4 Ce1 P1 4_666 . 95.47(8)
O4 Ce1 P1 3_655 . 27.15(6)
O4 Ce1 P1 1_655 . 27.15(6)
O4 P1 O4 1_655 3_655 112.6(3)
O4 P1 O5 1_655 . 106.69(18)
O4 P1 O5 3_655 . 112.5(2)
O4 P1 O5 1_655 3_755 112.5(2)
O4 P1 O5 3_655 3_755 106.69(18)
O5 P1 O5 . 3_755 105.8(3)
O4 P1 Ce1 1_655 . 56.30(14)
O4 P1 Ce1 3_655 . 56.30(14)
O5 P1 Ce1 . . 127.12(15)
O5 P1 Ce1 3_755 . 127.12(15)
O2 P2 O1 . 1_565 119.7(3)
O2 P2 O3 . 1_554 107.39(19)
O1 P2 O3 1_565 1_554 111.9(2)
O2 P2 O5 . 1_565 108.2(2)
O1 P2 O5 1_565 1_565 107.4(2)
O3 P2 O5 1_554 1_565 100.56(17)
P2 O1 Ce1 1_545 5_445 167.6(3)
P2 O2 Ce1 . . 146.1(2)
P2 O3 P2 4_576 1_556 138.8(3)
P1 O4 Ce1 1_455 2_665 148.8(2)
P1 O4 Ce1 1_455 1_455 96.55(15)
Ce1 O4 Ce1 2_665 1_455 110.79(13)
P1 O5 P2 . 1_545 139.5(3)

loop_
_geom_bond_atom_site_label_1
_geom_bond_atom_site_label_2
_geom_bond_site_symmetry_2
_geom_bond_distance
_geom_bond_publ_flag
Ce1 O1 7_655 2.390(4) y
Ce1 O1 5 2.390(4) y
Ce1 O2 3_755 2.406(4) y
Ce1 O2 . 2.406(4) y
Ce1 O4 2_664 2.462(3) y
Ce1 O4 4_666 2.462(3) y
Ce1 O4 3_655 2.735(3) y
Ce1 O4 1_655 2.735(3) y
Ce1 P1 . 3.2660(19) ?
P1 O4 1_655 1.500(3) y
P1 O4 3_655 1.500(3) y
P1 O5 . 1.573(4) y
P1 O5 3_755 1.573(4) y
P2 O2 . 1.475(4) y
P2 O1 1_565 1.483(4) y
P2 O3 1_554 1.592(2) y
P2 O5 1_565 1.593(4) y
O1 P2 1_545 1.483(4) ?
O1 Ce1 5_445 2.390(4) ?
O3 P2 4_576 1.592(2) ?
O3 P2 1_556 1.592(2) ?
O4 P1 1_455 1.500(3) ?
O4 Ce1 2_665 2.462(3) ?
O4 Ce1 1_455 2.735(3) ?
O5 P2 1_545 1.593(4) ?
